data_9000961
loop_
_publ_author_name
'Yamanaka, T.'
'Hirano, M.'
'Takeuchi, Y.'

_publ_section_title
;
 A high temperature transition in MgGeO3 from clinopyroxene (C2/c) type to
 orthopyroxene (Pbca) type
 T = 693 K
;
_journal_name_full 'American Mineralogist'
_journal_page_first 365
_journal_page_last 374
_journal_volume 70
_journal_year 1985
_chemical_formula_structural 'Mg (Ge O3)'
_chemical_formula_sum 'Ge Mg O3'
_space_group_IT_number 15
_symmetry_space_group_name_Hall '-C 2yc'
_symmetry_space_group_name_H-M 'C 1 2/c 1'
_cell_angle_alpha 90
_cell_angle_beta 101.2
_cell_angle_gamma 90
_cell_length_a 9.659
_cell_length_b 8.992
_cell_length_c 5.180
_cell_formula_units_Z 8
_cell_volume 441.334
_database_code_amcsd 0000980
_diffrn_ambient_temperature 693
_exptl_crystal_density_diffrn 4.362
_cod_original_formula_sum 'Mg Ge O3'
_cod_database_code 9000961
_amcsd_formula_title MgGeO3

loop_
_space_group_symop_operation_xyz
x,y,z
1/2+x,1/2+y,z
x,-y,1/2+z
1/2+x,1/2-y,1/2+z
-x,y,1/2-z
1/2-x,1/2+y,1/2-z
-x,-y,-z
1/2-x,1/2-y,-z

loop_
_atom_site_aniso_label
_atom_site_aniso_U_11
_atom_site_aniso_U_22
_atom_site_aniso_U_33
_atom_site_aniso_U_12
_atom_site_aniso_U_13
_atom_site_aniso_U_23
Mg1 0.01774 0.01147 0.01387 0.00000 -0.00049 0.00000
Mg2 0.02001 0.01393 0.01413 0.00000 0.00049 0.00000
Ge 0.01228 0.01106 0.01230 -0.00043 0.00024 -0.00023
O1 0.01364 0.01393 0.01910 -0.00129 -0.00146 -0.00046
O2 0.01956 0.01475 0.01282 -0.00518 -0.00512 -0.00301
O3 0.01319 0.01352 0.01884 -0.00345 0.00341 -0.00394

loop_
_atom_site_label
_atom_site_fract_x
_atom_site_fract_y
_atom_site_fract_z
Mg1 0.00000 0.90620 0.25000
Mg2 0.00000 0.27050 0.25000
Ge 0.29970 0.09440 0.21210
O1 0.11640 0.09110 0.13370
O2 0.38310 0.24210 0.38170
O3 0.35990 0.06860 0.90500

loop_
_cod_related_entry_id
_cod_related_entry_database
_cod_related_entry_code
1 AMCSD 0000980
